data_4343465
loop_
_publ_author_name
'W\"achtler, Erik'
'Priv\'er, Steven H'
'Wagler, J\"org'
'Heine, Thomas'
'Zhechkov, Lyuben'
'Bennett, Martin A.'
'Bhargava, Suresh K.'

_publ_contact_author
;
 W\"achtler, Erik 
 Institut f\"ur Anorganische Chemie  
 Technische Universit\"at Bergakademie Freiberg
 Leipziger Str. 29 
 09596 Freiberg 
 Bundesrepublik Deutschland
;
_publ_section_title
;
 Metallophilic Contacts in 2-C6F4PPh2 Bridged Heterobinuclear Complexes: A
 Crystallographic and Computational Study.
;
_journal_issue 14
_journal_name_full 'Inorganic chemistry'
_journal_page_first 6947
_journal_page_last 6957
_journal_paper_doi 10.1021/acs.inorgchem.5b00939
_journal_volume 54
_journal_year 2015
_chemical_formula_moiety 'C42 H38 Ag Cl F8 P4 Pd'
_chemical_formula_sum 'C42 H38 Ag Cl F8 P4 Pd'
_chemical_formula_weight 1068.32
_chemical_name_systematic
; 
 ? 
;
_space_group_IT_number 62
_symmetry_cell_setting orthorhombic
_symmetry_space_group_name_Hall '-P 2ac 2n'
_symmetry_space_group_name_H-M 'P n m a'
_atom_sites_solution_hydrogens geom
_atom_sites_solution_primary direct
_atom_sites_solution_secondary difmap
_audit_creation_method SHELXL-97
_cell_angle_alpha 90.00
_cell_angle_beta 90.00
_cell_angle_gamma 90.00
_cell_formula_units_Z 4
_cell_length_a 12.1311(16)
_cell_length_b 24.240(3)
_cell_length_c 14.3081(19)
_cell_measurement_reflns_used 9890
_cell_measurement_temperature 191(2)
_cell_measurement_theta_max 36.76
_cell_measurement_theta_min 2.77
_cell_volume 4207.4(9)
_computing_cell_refinement 'Bruker SAINT'
_computing_data_collection 'Bruker APEX2'
_computing_data_reduction 'Bruker SAINT'
_computing_molecular_graphics 'Bruker SHELXTL'
_computing_publication_material 'Bruker SHELXTL'
_computing_structure_refinement 'SHELXL-97 (Sheldrick, 2008)'
_computing_structure_solution 'SHELXS-97 (Sheldrick, 2008)'
_diffrn_ambient_temperature 191(2)
_diffrn_measured_fraction_theta_full 1.000
_diffrn_measured_fraction_theta_max 1.000
_diffrn_measurement_device_type 'Bruker APEX-II CCD'
_diffrn_measurement_method 'phi and omega scans'
_diffrn_radiation_monochromator graphite
_diffrn_radiation_source 'fine-focus sealed tube'
_diffrn_radiation_type MoK\a
_diffrn_radiation_wavelength 0.71073
_diffrn_reflns_av_R_equivalents 0.0479
_diffrn_reflns_av_sigmaI/netI 0.0335
_diffrn_reflns_limit_h_max 19
_diffrn_reflns_limit_h_min -19
_diffrn_reflns_limit_k_max 39
_diffrn_reflns_limit_k_min -39
_diffrn_reflns_limit_l_max 23
_diffrn_reflns_limit_l_min -20
_diffrn_reflns_number 71545
_diffrn_reflns_theta_full 35.00
_diffrn_reflns_theta_max 35.00
_diffrn_reflns_theta_min 1.65
_exptl_absorpt_coefficient_mu 1.175
_exptl_absorpt_correction_T_max 0.7474
_exptl_absorpt_correction_T_min 0.6876
_exptl_absorpt_correction_type multi-scan
_exptl_absorpt_process_details sadabs
_exptl_crystal_colour colorless
_exptl_crystal_density_diffrn 1.687
_exptl_crystal_density_method 'not measured'
_exptl_crystal_description needle
_exptl_crystal_F_000 2128
_exptl_crystal_size_max 0.10
_exptl_crystal_size_mid 0.07
_exptl_crystal_size_min 0.07
_refine_diff_density_max 1.058
_refine_diff_density_min -0.749
_refine_diff_density_rms 0.097
_refine_ls_extinction_method none
_refine_ls_goodness_of_fit_ref 1.030
_refine_ls_hydrogen_treatment constr
_refine_ls_matrix_type full
_refine_ls_number_parameters 272
_refine_ls_number_reflns 9445
_refine_ls_number_restraints 0
_refine_ls_restrained_S_all 1.030
_refine_ls_R_factor_all 0.0494
_refine_ls_R_factor_gt 0.0293
_refine_ls_shift/su_max 0.003
_refine_ls_shift/su_mean 0.000
_refine_ls_structure_factor_coef Fsqd
_refine_ls_weighting_details 'calc w=1/[\s^2^(Fo^2^)+(0.0254P)^2^+1.8028P] where P=(Fo^2^+2Fc^2^)/3'
_refine_ls_weighting_scheme calc
_refine_ls_wR_factor_gt 0.0598
_refine_ls_wR_factor_ref 0.0644
_reflns_number_gt 7290
_reflns_number_total 9445
_reflns_threshold_expression >2sigma(I)
_cod_data_source_file ic5b00939_si_002.cif
_cod_data_source_block 15
_cod_depositor_comments 'Adding full bibliography for 4343462--4343474.cif.'
_cod_original_cell_volume 4207.3(10)
_cod_database_code 4343465

loop_
_symmetry_equiv_pos_as_xyz
'x, y, z'
'-x+1/2, -y, z+1/2'
'-x, y+1/2, -z'
'x+1/2, -y+1/2, -z+1/2'
'-x, -y, -z'
'x-1/2, y, -z-1/2'
'x, -y-1/2, z'
'-x-1/2, y-1/2, z-1/2'

loop_
_atom_site_label
_atom_site_type_symbol
_atom_site_fract_x
_atom_site_fract_y
_atom_site_fract_z
_atom_site_U_iso_or_equiv
_atom_site_adp_type
_atom_site_occupancy
_atom_site_symmetry_multiplicity
_atom_site_calc_flag
_atom_site_refinement_flags
Pd1 Pd 0.346761(13) 0.2500 0.466068(10) 0.01409(3) Uani 1 2 d S
Ag1 Ag 0.473077(14) 0.2500 0.639545(11) 0.02026(4) Uani 1 2 d S
Cl1 Cl 0.38892(5) 0.2500 0.80109(4) 0.02605(11) Uani 1 2 d S
F1 F 0.41338(10) 0.03315(4) 0.57314(8) 0.0408(3) Uani 1 1 d .
F2 F 0.24599(11) -0.00120(4) 0.46753(9) 0.0454(3) Uani 1 1 d .
F3 F 0.14055(10) 0.06986(5) 0.35232(9) 0.0439(3) Uani 1 1 d .
F4 F 0.19835(9) 0.17611(4) 0.34623(7) 0.0296(2) Uani 1 1 d .
P1 P 0.50320(3) 0.153524(15) 0.59349(3) 0.01826(7) Uani 1 1 d .
P2 P 0.19891(5) 0.2500 0.56935(4) 0.01842(10) Uani 1 2 d S
P3 P 0.46488(5) 0.2500 0.33780(4) 0.02078(11) Uani 1 2 d S
C1 C 0.33371(12) 0.16477(6) 0.46526(10) 0.0175(2) Uani 1 1 d .
C2 C 0.38918(13) 0.12684(6) 0.52359(10) 0.0190(3) Uani 1 1 d .
C3 C 0.36004(15) 0.07120(6) 0.52167(12) 0.0253(3) Uani 1 1 d .
C4 C 0.27564(16) 0.05207(6) 0.46572(13) 0.0291(4) Uani 1 1 d .
C5 C 0.22277(14) 0.08824(7) 0.40728(12) 0.0274(3) Uani 1 1 d .
C6 C 0.25398(13) 0.14294(6) 0.40732(11) 0.0215(3) Uani 1 1 d .
C7 C 0.52317(13) 0.10623(6) 0.69163(11) 0.0213(3) Uani 1 1 d .
C8 C 0.61802(16) 0.07453(8) 0.70172(13) 0.0332(4) Uani 1 1 d .
H8 H 0.6741 0.0762 0.6555 0.040 Uiso 1 1 calc R
C9 C 0.63107(19) 0.04055(9) 0.77894(16) 0.0447(5) Uani 1 1 d .
H9 H 0.6966 0.0195 0.7857 0.054 Uiso 1 1 calc R
C10 C 0.54988(19) 0.03711(9) 0.84565(14) 0.0417(5) Uani 1 1 d .
H10 H 0.5584 0.0131 0.8976 0.050 Uiso 1 1 calc R
C11 C 0.45600(19) 0.06868(8) 0.83679(14) 0.0387(4) Uani 1 1 d .
H11 H 0.3998 0.0664 0.8829 0.046 Uiso 1 1 calc R
C12 C 0.44298(15) 0.10379(7) 0.76085(12) 0.0294(3) Uani 1 1 d .
H12 H 0.3790 0.1262 0.7562 0.035 Uiso 1 1 calc R
C13 C 0.62307(13) 0.14032(6) 0.52046(11) 0.0219(3) Uani 1 1 d .
C14 C 0.62127(16) 0.10542(7) 0.44347(12) 0.0287(3) Uani 1 1 d .
H14 H 0.5545 0.0880 0.4254 0.034 Uiso 1 1 calc R
C15 C 0.71745(19) 0.09602(8) 0.39294(14) 0.0400(5) Uani 1 1 d .
H15 H 0.7160 0.0725 0.3398 0.048 Uiso 1 1 calc R
C16 C 0.81445(18) 0.12061(9) 0.41963(16) 0.0452(5) Uani 1 1 d .
H16 H 0.8801 0.1138 0.3853 0.054 Uiso 1 1 calc R
C17 C 0.81683(17) 0.15509(10) 0.49594(17) 0.0450(5) Uani 1 1 d .
H17 H 0.8844 0.1716 0.5145 0.054 Uiso 1 1 calc R
C18 C 0.72158(16) 0.16583(8) 0.54594(13) 0.0332(4) Uani 1 1 d .
H18 H 0.7233 0.1905 0.5975 0.040 Uiso 1 1 calc R
C19 C 0.0739(2) 0.2500 0.49975(19) 0.0361(6) Uani 1 2 d S
H19A H 0.0766 0.2196 0.4547 0.054 Uiso 0.50 1 calc PR
H19B H 0.0678 0.2851 0.4661 0.054 Uiso 0.50 1 calc PR
H19C H 0.0099 0.2454 0.5408 0.054 Uiso 0.50 1 calc PR
C20 C 0.17791(15) 0.19186(7) 0.64651(12) 0.0282(3) Uani 1 1 d .
H20A H 0.1060 0.1953 0.6772 0.042 Uiso 1 1 calc R
H20B H 0.2362 0.1912 0.6939 0.042 Uiso 1 1 calc R
H20C H 0.1801 0.1576 0.6102 0.042 Uiso 1 1 calc R
C21 C 0.44462(18) 0.19184(9) 0.25986(14) 0.0420(5) Uani 1 1 d .
H21A H 0.4940 0.1953 0.2060 0.063 Uiso 1 1 calc R
H21B H 0.3680 0.1913 0.2383 0.063 Uiso 1 1 calc R
H21C H 0.4609 0.1575 0.2932 0.063 Uiso 1 1 calc R
C22 C 0.6132(2) 0.2500 0.35382(17) 0.0263(5) Uani 1 2 d S
H22A H 0.6376 0.2870 0.3721 0.039 Uiso 0.50 1 calc PR
H22B H 0.6491 0.2394 0.2952 0.039 Uiso 0.50 1 calc PR
H22C H 0.6330 0.2236 0.4029 0.039 Uiso 0.50 1 calc PR

loop_
_atom_site_aniso_label
_atom_site_aniso_U_11
_atom_site_aniso_U_22
_atom_site_aniso_U_33
_atom_site_aniso_U_23
_atom_site_aniso_U_13
_atom_site_aniso_U_12
Pd1 0.01415(7) 0.01444(6) 0.01368(6) 0.000 -0.00019(5) 0.000
Ag1 0.02411(9) 0.01708(7) 0.01959(7) 0.000 -0.00353(6) 0.000
Cl1 0.0244(3) 0.0347(3) 0.0190(2) 0.000 -0.00057(19) 0.000
F1 0.0561(8) 0.0162(4) 0.0503(7) 0.0047(4) -0.0227(6) 0.0002(5)
F2 0.0606(8) 0.0187(5) 0.0568(7) 0.0008(5) -0.0185(6) -0.0152(5)
F3 0.0466(7) 0.0359(6) 0.0493(7) -0.0029(5) -0.0241(6) -0.0161(5)
F4 0.0303(5) 0.0290(5) 0.0296(5) 0.0019(4) -0.0128(4) -0.0003(4)
P1 0.02018(19) 0.01562(15) 0.01897(17) 0.00027(12) -0.00243(14) 0.00009(14)
P2 0.0147(2) 0.0223(2) 0.0183(2) 0.000 0.00148(19) 0.000
P3 0.0208(3) 0.0259(3) 0.0156(2) 0.000 0.0026(2) 0.000
C1 0.0173(7) 0.0166(5) 0.0184(6) -0.0014(4) 0.0008(5) -0.0006(5)
C2 0.0199(7) 0.0160(6) 0.0210(7) -0.0006(5) -0.0012(5) 0.0000(5)
C3 0.0316(9) 0.0157(6) 0.0287(8) 0.0007(5) -0.0059(6) 0.0001(6)
C4 0.0350(10) 0.0162(6) 0.0362(9) -0.0018(6) -0.0030(7) -0.0090(6)
C5 0.0266(8) 0.0267(8) 0.0291(8) -0.0040(6) -0.0070(7) -0.0082(7)
C6 0.0219(7) 0.0208(7) 0.0219(7) -0.0001(5) -0.0028(6) -0.0003(6)
C7 0.0235(8) 0.0187(6) 0.0216(7) 0.0019(5) -0.0025(6) -0.0004(6)
C8 0.0314(9) 0.0341(9) 0.0342(9) 0.0102(7) 0.0034(7) 0.0106(8)
C9 0.0444(12) 0.0405(11) 0.0491(12) 0.0203(9) -0.0031(10) 0.0137(9)
C10 0.0537(13) 0.0375(10) 0.0340(10) 0.0180(8) -0.0036(9) 0.0016(9)
C11 0.0466(12) 0.0363(10) 0.0332(10) 0.0118(8) 0.0080(8) -0.0020(9)
C12 0.0299(9) 0.0272(8) 0.0311(9) 0.0066(6) 0.0049(7) 0.0016(7)
C13 0.0215(7) 0.0213(7) 0.0228(7) 0.0036(5) -0.0007(6) 0.0017(6)
C14 0.0331(9) 0.0254(8) 0.0276(8) 0.0006(6) 0.0031(7) 0.0047(7)
C15 0.0517(13) 0.0342(10) 0.0342(10) 0.0054(7) 0.0165(9) 0.0136(9)
C16 0.0380(11) 0.0457(12) 0.0521(13) 0.0225(10) 0.0211(10) 0.0114(9)
C17 0.0250(9) 0.0552(13) 0.0548(13) 0.0195(11) 0.0042(9) -0.0048(9)
C18 0.0273(9) 0.0379(10) 0.0344(9) 0.0069(7) -0.0010(7) -0.0068(8)
C19 0.0175(11) 0.0621(19) 0.0287(13) 0.000 0.0005(9) 0.000
C20 0.0255(8) 0.0283(8) 0.0309(8) 0.0047(6) 0.0076(7) -0.0024(7)
C21 0.0384(11) 0.0574(13) 0.0302(9) -0.0227(9) 0.0104(8) -0.0148(10)
C22 0.0227(11) 0.0286(11) 0.0275(11) 0.000 0.0024(9) 0.000

loop_
_atom_type_symbol
_atom_type_description
_atom_type_scat_dispersion_real
_atom_type_scat_dispersion_imag
_atom_type_scat_source
C C 0.0033 0.0016 'International Tables Vol C Tables 4.2.6.8 and 6.1.1.4'
H H 0.0000 0.0000 'International Tables Vol C Tables 4.2.6.8 and 6.1.1.4'
F F 0.0171 0.0103 'International Tables Vol C Tables 4.2.6.8 and 6.1.1.4'
P P 0.1023 0.0942 'International Tables Vol C Tables 4.2.6.8 and 6.1.1.4'
Cl Cl 0.1484 0.1585 'International Tables Vol C Tables 4.2.6.8 and 6.1.1.4'
Pd Pd -0.9988 1.0072 'International Tables Vol C Tables 4.2.6.8 and 6.1.1.4'
Ag Ag -0.8971 1.1015 'International Tables Vol C Tables 4.2.6.8 and 6.1.1.4'

loop_
_geom_angle_atom_site_label_1
_geom_angle_atom_site_label_2
_geom_angle_atom_site_label_3
_geom_angle
_geom_angle_site_symmetry_1
_geom_angle_site_symmetry_3
C1 Pd1 C1 171.21(8) . 7_565
C1 Pd1 P2 86.82(4) . .
C1 Pd1 P2 86.82(4) 7_565 .
C1 Pd1 P3 92.44(4) . .
C1 Pd1 P3 92.44(4) 7_565 .
P2 Pd1 P3 167.47(2) . .
C1 Pd1 Ag1 92.57(4) . .
C1 Pd1 Ag1 92.57(4) 7_565 .
P2 Pd1 Ag1 82.205(18) . .
P3 Pd1 Ag1 110.328(19) . .
P1 Ag1 P1 144.28(2) . 7_565
P1 Ag1 Cl1 107.783(10) . .
P1 Ag1 Cl1 107.783(10) 7_565 .
P1 Ag1 Pd1 81.368(10) . .
P1 Ag1 Pd1 81.367(10) 7_565 .
Cl1 Ag1 Pd1 124.481(17) . .
C13 P1 C2 103.22(7) . .
C13 P1 C7 102.99(7) . .
C2 P1 C7 107.40(7) . .
C13 P1 Ag1 116.13(5) . .
C2 P1 Ag1 111.81(5) . .
C7 P1 Ag1 114.23(5) . .
C20 P2 C20 102.41(12) . 7_565
C20 P2 C19 102.56(8) . .
C20 P2 C19 102.56(8) 7_565 .
C20 P2 Pd1 119.80(6) . .
C20 P2 Pd1 119.80(6) 7_565 .
C19 P2 Pd1 107.22(9) . .
C22 P3 C21 102.25(9) . 7_565
C22 P3 C21 102.25(9) . .
C21 P3 C21 101.98(16) 7_565 .
C22 P3 Pd1 120.72(8) . .
C21 P3 Pd1 113.65(7) 7_565 .
C21 P3 Pd1 113.65(7) . .
C6 C1 C2 116.08(13) . .
C6 C1 Pd1 116.06(11) . .
C2 C1 Pd1 127.54(11) . .
C3 C2 C1 119.81(14) . .
C3 C2 P1 123.06(12) . .
C1 C2 P1 117.02(11) . .
F1 C3 C4 116.35(14) . .
F1 C3 C2 122.01(15) . .
C4 C3 C2 121.63(15) . .
F2 C4 C5 120.15(16) . .
F2 C4 C3 120.77(16) . .
C5 C4 C3 119.08(14) . .
F3 C5 C4 119.43(15) . .
F3 C5 C6 121.46(16) . .
C4 C5 C6 119.09(15) . .
F4 C6 C5 115.47(14) . .
F4 C6 C1 120.35(13) . .
C5 C6 C1 124.16(14) . .
C12 C7 C8 118.80(15) . .
C12 C7 P1 118.76(12) . .
C8 C7 P1 122.37(13) . .
C9 C8 C7 120.33(18) . .
C9 C8 H8 119.8 . .
C7 C8 H8 119.8 . .
C10 C9 C8 120.50(19) . .
C10 C9 H9 119.7 . .
C8 C9 H9 119.7 . .
C9 C10 C11 119.65(17) . .
C9 C10 H10 120.2 . .
C11 C10 H10 120.2 . .
C10 C11 C12 120.41(18) . .
C10 C11 H11 119.8 . .
C12 C11 H11 119.8 . .
C11 C12 C7 120.26(17) . .
C11 C12 H12 119.9 . .
C7 C12 H12 119.9 . .
C14 C13 C18 119.40(16) . .
C14 C13 P1 123.38(13) . .
C18 C13 P1 117.20(13) . .
C13 C14 C15 119.91(19) . .
C13 C14 H14 120.0 . .
C15 C14 H14 120.0 . .
C16 C15 C14 120.2(2) . .
C16 C15 H15 119.9 . .
C14 C15 H15 119.9 . .
C15 C16 C17 120.17(19) . .
C15 C16 H16 119.9 . .
C17 C16 H16 119.9 . .
C16 C17 C18 120.5(2) . .
C16 C17 H17 119.8 . .
C18 C17 H17 119.8 . .
C17 C18 C13 119.81(19) . .
C17 C18 H18 120.1 . .
C13 C18 H18 120.1 . .
P2 C19 H19A 109.5 . .
P2 C19 H19B 109.5 . .
H19A C19 H19B 109.5 . .
P2 C19 H19C 109.5 . .
H19A C19 H19C 109.5 . .
H19B C19 H19C 109.5 . .
P2 C20 H20A 109.5 . .
P2 C20 H20B 109.5 . .
H20A C20 H20B 109.5 . .
P2 C20 H20C 109.5 . .
H20A C20 H20C 109.5 . .
H20B C20 H20C 109.5 . .
P3 C21 H21A 109.5 . .
P3 C21 H21B 109.5 . .
H21A C21 H21B 109.5 . .
P3 C21 H21C 109.5 . .
H21A C21 H21C 109.5 . .
H21B C21 H21C 109.5 . .
P3 C22 H22A 109.5 . .
P3 C22 H22B 109.5 . .
H22A C22 H22B 109.5 . .
P3 C22 H22C 109.5 . .
H22A C22 H22C 109.5 . .
H22B C22 H22C 109.5 . .

loop_
_geom_bond_atom_site_label_1
_geom_bond_atom_site_label_2
_geom_bond_distance
_geom_bond_site_symmetry_2
Pd1 C1 2.0722(14) .
Pd1 C1 2.0722(14) 7_565
Pd1 P2 2.3240(6) .
Pd1 P3 2.3284(6) .
Pd1 Ag1 2.9170(4) .
Ag1 P1 2.4569(5) .
Ag1 P1 2.4570(5) 7_565
Ag1 Cl1 2.5268(6) .
F1 C3 1.3460(18) .
F2 C4 1.3407(18) .
F3 C5 1.3460(19) .
F4 C6 1.3659(18) .
P1 C13 1.8190(17) .
P1 C2 1.8254(15) .
P1 C7 1.8289(15) .
P2 C20 1.8084(17) .
P2 C20 1.8084(17) 7_565
P2 C19 1.814(3) .
P3 C22 1.814(3) .
P3 C21 1.8141(18) 7_565
P3 C21 1.8142(18) .
C1 C6 1.379(2) .
C1 C2 1.412(2) .
C2 C3 1.394(2) .
C3 C4 1.380(2) .
C4 C5 1.371(2) .
C5 C6 1.379(2) .
C7 C12 1.389(2) .
C7 C8 1.391(2) .
C8 C9 1.387(3) .
C8 H8 0.9500 .
C9 C10 1.374(3) .
C9 H9 0.9500 .
C10 C11 1.378(3) .
C10 H10 0.9500 .
C11 C12 1.389(2) .
C11 H11 0.9500 .
C12 H12 0.9500 .
C13 C14 1.389(2) .
C13 C18 1.394(2) .
C14 C15 1.391(3) .
C14 H14 0.9500 .
C15 C16 1.373(3) .
C15 H15 0.9500 .
C16 C17 1.375(4) .
C16 H16 0.9500 .
C17 C18 1.384(3) .
C17 H17 0.9500 .
C18 H18 0.9500 .
C19 H19A 0.9800 .
C19 H19B 0.9800 .
C19 H19C 0.9800 .
C20 H20A 0.9800 .
C20 H20B 0.9800 .
C20 H20C 0.9800 .
C21 H21A 0.9800 .
C21 H21B 0.9800 .
C21 H21C 0.9800 .
C22 H22A 0.9800 .
C22 H22B 0.9800 .
C22 H22C 0.9800 .

loop_
_geom_torsion_atom_site_label_1
_geom_torsion_atom_site_label_2
_geom_torsion_atom_site_label_3
_geom_torsion_atom_site_label_4
_geom_torsion
_geom_torsion_site_symmetry_1
_geom_torsion_site_symmetry_4
C1 Pd1 Ag1 P1 19.26(4) . .
C1 Pd1 Ag1 P1 -167.87(4) 7_565 .
P2 Pd1 Ag1 P1 105.693(10) . .
P3 Pd1 Ag1 P1 -74.307(10) . .
C1 Pd1 Ag1 P1 167.87(4) . 7_565
C1 Pd1 Ag1 P1 -19.26(4) 7_565 7_565
P2 Pd1 Ag1 P1 -105.693(11) . 7_565
P3 Pd1 Ag1 P1 74.307(11) . 7_565
C1 Pd1 Ag1 Cl1 -86.44(4) . .
C1 Pd1 Ag1 Cl1 86.44(4) 7_565 .
P2 Pd1 Ag1 Cl1 0.0 . .
P3 Pd1 Ag1 Cl1 180.0 . .
P1 Ag1 P1 C13 27.93(7) 7_565 .
Cl1 Ag1 P1 C13 -146.63(6) . .
Pd1 Ag1 P1 C13 89.82(6) . .
P1 Ag1 P1 C2 -90.14(6) 7_565 .
Cl1 Ag1 P1 C2 95.30(6) . .
Pd1 Ag1 P1 C2 -28.25(5) . .
P1 Ag1 P1 C7 147.63(6) 7_565 .
Cl1 Ag1 P1 C7 -26.93(6) . .
Pd1 Ag1 P1 C7 -150.48(6) . .
C1 Pd1 P2 C20 29.13(8) . .
C1 Pd1 P2 C20 -156.95(8) 7_565 .
P3 Pd1 P2 C20 116.09(7) . .
Ag1 Pd1 P2 C20 -63.91(7) . .
C1 Pd1 P2 C20 156.95(8) . 7_565
C1 Pd1 P2 C20 -29.13(8) 7_565 7_565
P3 Pd1 P2 C20 -116.09(7) . 7_565
Ag1 Pd1 P2 C20 63.91(7) . 7_565
C1 Pd1 P2 C19 -86.96(4) . .
C1 Pd1 P2 C19 86.96(4) 7_565 .
P3 Pd1 P2 C19 0.0 . .
Ag1 Pd1 P2 C19 180.0 . .
C1 Pd1 P3 C22 -93.65(4) . .
C1 Pd1 P3 C22 93.65(4) 7_565 .
P2 Pd1 P3 C22 180.0 . .
Ag1 Pd1 P3 C22 0.0 . .
C1 Pd1 P3 C21 144.37(10) . 7_565
C1 Pd1 P3 C21 -28.32(10) 7_565 7_565
P2 Pd1 P3 C21 58.02(9) . 7_565
Ag1 Pd1 P3 C21 -121.98(9) . 7_565
C1 Pd1 P3 C21 28.32(10) . .
C1 Pd1 P3 C21 -144.37(10) 7_565 .
P2 Pd1 P3 C21 -58.02(9) . .
Ag1 Pd1 P3 C21 121.98(9) . .
P2 Pd1 C1 C6 81.36(12) . .
P3 Pd1 C1 C6 -86.11(12) . .
Ag1 Pd1 C1 C6 163.40(11) . .
P2 Pd1 C1 C2 -91.86(13) . .
P3 Pd1 C1 C2 100.66(13) . .
Ag1 Pd1 C1 C2 -9.82(13) . .
C6 C1 C2 C3 -1.5(2) . .
Pd1 C1 C2 C3 171.74(12) . .
C6 C1 C2 P1 174.80(11) . .
Pd1 C1 C2 P1 -11.98(18) . .
C13 P1 C2 C3 82.71(15) . .
C7 P1 C2 C3 -25.69(16) . .
Ag1 P1 C2 C3 -151.75(13) . .
C13 P1 C2 C1 -93.44(12) . .
C7 P1 C2 C1 158.16(11) . .
Ag1 P1 C2 C1 32.10(13) . .
C1 C2 C3 F1 177.29(15) . .
P1 C2 C3 F1 1.2(2) . .
C1 C2 C3 C4 -1.8(3) . .
P1 C2 C3 C4 -177.86(14) . .
F1 C3 C4 F2 3.5(3) . .
C2 C3 C4 F2 -177.39(17) . .
F1 C3 C4 C5 -175.94(17) . .
C2 C3 C4 C5 3.2(3) . .
F2 C4 C5 F3 0.4(3) . .
C3 C4 C5 F3 179.83(17) . .
F2 C4 C5 C6 179.36(17) . .
C3 C4 C5 C6 -1.2(3) . .
F3 C5 C6 F4 -1.9(2) . .
C4 C5 C6 F4 179.13(16) . .
F3 C5 C6 C1 176.66(16) . .
C4 C5 C6 C1 -2.3(3) . .
C2 C1 C6 F4 -177.90(14) . .
Pd1 C1 C6 F4 8.08(19) . .
C2 C1 C6 C5 3.6(2) . .
Pd1 C1 C6 C5 -170.46(14) . .
C13 P1 C7 C12 -177.62(14) . .
C2 P1 C7 C12 -69.07(15) . .
Ag1 P1 C7 C12 55.54(14) . .
C13 P1 C7 C8 5.45(16) . .
C2 P1 C7 C8 114.00(15) . .
Ag1 P1 C7 C8 -121.39(14) . .
C12 C7 C8 C9 1.0(3) . .
P1 C7 C8 C9 177.90(16) . .
C7 C8 C9 C10 1.0(3) . .
C8 C9 C10 C11 -1.6(4) . .
C9 C10 C11 C12 0.1(3) . .
C10 C11 C12 C7 1.9(3) . .
C8 C7 C12 C11 -2.4(3) . .
P1 C7 C12 C11 -179.43(15) . .
C2 P1 C13 C14 -14.23(15) . .
C7 P1 C13 C14 97.45(14) . .
Ag1 P1 C13 C14 -136.94(12) . .
C2 P1 C13 C18 167.56(13) . .
C7 P1 C13 C18 -80.77(14) . .
Ag1 P1 C13 C18 44.85(14) . .
C18 C13 C14 C15 0.3(2) . .
P1 C13 C14 C15 -177.84(14) . .
C13 C14 C15 C16 0.8(3) . .
C14 C15 C16 C17 -0.6(3) . .
C15 C16 C17 C18 -0.7(3) . .
C16 C17 C18 C13 1.8(3) . .
C14 C13 C18 C17 -1.6(3) . .
P1 C13 C18 C17 176.65(15) . .
